data_2001288
loop_
_publ_author_name
'Henling, L. M.'
'Schaefer, W. P.'
'Hodge, J. A.'
'Hughes, M. E.'
'Gray, H. B.'
'Lyons, J. E.'
'Ellis, Jnr, P. E.'

_publ_section_title
;
 Copper(II) and nickel(II)
 octabromo-tetrakis(pentafluorophenyl)porphyrin complexes
;
_journal_issue 10
_journal_name_full 'Acta Crystallographica Section C'
_journal_page_first 1743
_journal_page_last 1747
_journal_paper_doi 10.1107/S0108270193003051
_journal_volume 49
_journal_year 1993
_chemical_formula_moiety 'C44 Br8 F20 N4 Ni,0.5(C H2 Cl2)'
_chemical_formula_sum 'C44.5 H Br8 Cl F20 N4 Ni'
_chemical_formula_weight 1704.88
_symmetry_cell_setting monoclinic
_symmetry_space_group_name_Hall '-C 2yc'
_symmetry_space_group_name_H-M 'C 1 2/c 1'
_atom_type_scat_source 'Cromer & Waber (1974)'
_cell_angle_alpha 90
_cell_angle_beta 93.64(4)
_cell_angle_gamma 90
_cell_formula_units_Z 8
_cell_length_a 18.178(7)
_cell_length_b 22.160(11)
_cell_length_c 24.421(8)
_cell_measurement_reflns_used 25
_cell_measurement_temperature 295
_cell_measurement_theta_max 18
_cell_measurement_theta_min 13
_cell_volume 9818(7)
_diffrn_measurement_device 'Enraf-Nonius CAD-4'
_diffrn_measurement_method \w
_diffrn_radiation_type MoK\a
_diffrn_radiation_wavelength 0.71073
_diffrn_reflns_av_R_equivalents 0.046
_diffrn_reflns_limit_h_max 20
_diffrn_reflns_limit_h_min 0
_diffrn_reflns_limit_k_max 26
_diffrn_reflns_limit_k_min -23
_diffrn_reflns_limit_l_max 29
_diffrn_reflns_limit_l_min -29
_diffrn_reflns_number 16471
_diffrn_reflns_theta_max 25
_diffrn_standards_decay_% within_counting_statistics
_diffrn_standards_interval_time 167
_diffrn_standards_number 3
_exptl_absorpt_coefficient_mu 7.02
_exptl_absorpt_correction_T_max 0.58
_exptl_absorpt_correction_T_min 0.04
_exptl_absorpt_correction_type empirical
_exptl_crystal_colour 'Dark purple'
_exptl_crystal_density_diffrn 2.31
_exptl_crystal_description 'Thin parallelepiped'
_exptl_crystal_size_max 0.55
_exptl_crystal_size_mid 0.55
_exptl_crystal_size_min 0.07
_refine_diff_density_max -1.55
_refine_diff_density_min 1.68
_refine_ls_goodness_of_fit_obs 1.22
_refine_ls_hydrogen_treatment noref
_refine_ls_number_parameters 570
_refine_ls_number_reflns 8602
_refine_ls_R_factor_obs '0.042 (on F) for 4055 reflections with F~o~^2^>3\s(F~o~^2^)'
_refine_ls_shift/esd_max 0.02
_refine_ls_structure_factor_coef Fsqd_(all_F^2^,_positive_and_negative,_used_in_refinement)
_refine_ls_weighting_details 'w = 1/\s^2^(F~o~^2^)'
_refine_ls_weighting_scheme calc
_refine_ls_wR_factor_obs 0.005_(on_F^2^)
_reflns_number_observed 8602
_reflns_number_total 8602
_reflns_observed_criterion all_reflections_used
_cod_data_source_file hh1023.cif
_cod_data_source_block hh1023_structure_1_of_2
_cod_depositor_comments
;
The following automatic conversions were performed:

'_refine_ls_weighting_scheme' value '1/\s^2^(F~o~^2^)' was changed to
'calc'. New tag '_refine_ls_weighting_details' was created. The value
of the new tag was set to 'w = 1/\s^2^(F~o~^2^)'.

Automatic conversion script
Id: cif_fix_values 3143 2015-03-26 13:38:13Z robertas 
;
_cod_database_code 2001288

loop_
_atom_site_label
_atom_site_fract_x
_atom_site_fract_y
_atom_site_fract_z
_atom_site_U_iso_or_equiv
Ni .32110(4) .09900(3) .97460(3) .0287(2)
Br1 .29730(4) .35540(3) .93000(3) .0567(2)
Br2 .43380(4) .33560(3) 1.03330(3) .0536(2)
Br3 .62430(4) .09180(3) 1.05940(3) .0609(2)
Br4 .54010(4) -.03720(3) 1.10320(3) .0590(2)
Br5 .19620(4) -.06110(4) 1.12960(3) .0650(2)
Br6 .08080(4) -.06570(4) 1.01190(3) .0640(2)
Br7 .16680(4) .01180(3) .77550(3) .0601(3)
Br8 .21810(4) .15760(3) .75030(3) .0528(2)
N1 .3549(2) .1787(2) .9617(2) ?
N2 .3991(2) .0873(2) 1.0293(2) ?
N3 .2747(2) .0273(2) .9974(2) ?
N4 .2559(2) .1028(2) .9104(2) ?
C1 .3167(3) .2217(2) .9299(2) ?
C2 .3385(3) .2813(3) .9503(3) ?
C3 .3935(3) .2737(3) .9887(3) ?
C4 .4074(3) .2092(3) .9951(3) ?
C5 .4666(3) .1807(3) 1.0223(2) ?
C6 .4653(3) .1191(3) 1.0316(2) ?
C7 .5226(3) .0802(3) 1.0556(3) ?
C8 .4900(3) .0301(3) 1.0733(3) ?
C9 .4119(3) .0349(3) 1.0592(2) ?
C10 .3544(3) .0003(3) 1.0766(2) ?
C11 .2855(3) .0015(2) 1.0493(2) ?
C12 .2197(3) -.0305(3) 1.0610(3) ?
C13 .1743(3) -.0312(3) 1.0155(3) ?
C14 .2093(3) .0035(2) .9745(2) ?
C15 .1884(3) .0093(2) .9196(2) ?
C16 .2171(3) .0541(3) .8872(2) ?
C17 .2022(3) .0657(3) .8299(3) ?
C18 .2234(3) .1226(3) .8202(3) ?
C19 .2547(3) .1472(3) .8710(2) ?
C20 .2753(3) .2066(3) .8827(2) ?
C21 .5338(4) .2151(3) 1.0405(3) ?
C22 .5765(4) .2426(3) 1.0036(3) .050(2)
C23 .6423(5) .2704(3) 1.0183(4) .068(3)
C24 .6656(5) .2723(4) 1.0728(5) .084(4)
C25 .6248(5) .2467(4) 1.1116(4) .066(3)
C26 .5584(4) .2192(3) 1.0962(3) .052(2)
F22 .5560(2) .2422(2) .9501(2) .0733(14)
F23 .6836(3) .2961(2) .9827(2) .1156(19)
F24 .7303(3) .2971(2) 1.0892(2) .129(2)
F25 .6467(3) .2475(2) 1.1648(2) .1088(17)
F26 .5192(2) .1931(2) 1.1333(2) .0695(15)
C31 .3695(3) -.0375(3) 1.1268(3) ?
C32 .3740(4) -.0996(3) 1.1268(3) .052(2)
C33 .3900(4) -.1321(4) 1.1740(4) .064(3)
C34 .3985(4) -.1025(4) 1.2224(4) .073(3)
C35 .3911(5) -.0413(4) 1.2244(3) .080(4)
C36 .3771(4) -.0102(3) 1.1763(3) .061(3)
F32 .3666(3) -.1281(2) 1.0790(2) .0863(18)
F33 .3950(3) -.1909(2) 1.1730(2) .125(2)
F34 .4126(3) -.1332(2) 1.2687(2) .1182(19)
F35 .3980(4) -.0130(2) 1.2728(2) .150(3)
F36 .3706(3) .0498(2) 1.1794(2) .107(2)
C41 .1325(3) -.0336(3) .8942(2) ?
C42 .1487(4) -.0930(3) .8867(3) .044(2)
C43 .0965(6) -.1336(3) .8644(3) .069(3)
C44 .0277(5) -.1126(5) .8495(4) .084(3)
C45 .0107(5) -.0551(5) .8564(4) .082(3)
C46 .0621(4) -.0155(3) .8791(3) .054(2)
F42 .2173(2) -.1130(2) .8996(2) .0669(13)
F43 .1171(3) -.1908(2) .8566(2) .111(2)
F44 -.0206(3) -.1521(3) .8279(3) .162(2)
F45 -.0584(3) -.0360(3) .8429(2) .138(2)
F46 .0422(2) .0418(2) .8877(2) .0795(14)
C51 .2545(4) .2546(3) .8414(3) ?
C52 .3047(4) .2812(3) .8107(3) .043(2)
C53 .2870(5) .3247(3) .7725(4) .067(3)
C54 .2144(6) .3404(3) .7637(3) .069(3)
C55 .1624(4) .3146(3) .7931(3) .054(2)
C56 .1824(4) .2730(3) .8317(3) .044(2)
F52 .3759(2) .2645(2) .8178(2) .0676(13)
F53 .3375(3) .3512(2) .7442(2) .1040(17)
F54 .1945(3) .3816(2) .7248(2) .1050(18)
F55 .0903(3) .3300(2) .7837(2) .0927(15)
F56 .1300(2) .2488(2) .8612(2) .0715(13)
C(S) .0 .1890(6) .7500 .134(6)
Cl(S) .0038(2) .1464(2) .69250(10) .1750(14)
H(S1) -.0427 .2140 .7464 ?

loop_
_geom_angle_atom_site_label_1
_geom_angle_atom_site_label_2
_geom_angle_atom_site_label_3
_geom_angle
_geom_angle_publ_flag
N2 Ni N1 90.5(2) yes
N3 Ni N1 168.4(2) yes
N4 Ni N1 90.8(2) yes
N3 Ni N2 90.3(2) yes
N4 Ni N2 168.5(2) yes
N4 Ni N3 90.8(2) yes

loop_
_geom_bond_atom_site_label_1
_geom_bond_atom_site_label_2
_geom_bond_distance
_geom_bond_publ_flag
Ni N1 1.902(4) yes
Ni N2 1.904(4) yes
Ni N3 1.898(4) yes
Ni N4 1.906(4) yes
Br1 C2 1.858(6) yes
Br2 C3 1.872(6) yes
Br3 C7 1.863(6) yes
Br4 C8 1.871(6) yes
Br5 C12 1.880(6) yes
Br6 C13 1.861(6) yes
Br7 C17 1.870(6) yes
Br8 C18 1.871(6) yes
N1 C1 1.387(7) yes
N1 C4 1.392(7) yes
N2 C6 1.391(7) yes
N2 C9 1.383(7) yes
N3 C11 1.395(7) yes
N3 C14 1.385(7) yes
N4 C16 1.390(7) yes
N4 C19 1.376(7) yes
C1 C2 1.458(8) yes
C1 C20 1.378(8) yes
C2 C3 1.337(8) yes
C3 C4 1.457(8) yes
C4 C5 1.381(8) yes
C5 C6 1.384(8) yes
C5 C21 1.485(9) yes
C6 C7 1.446(8) yes
C7 C8 1.344(8) yes
C8 C9 1.443(8) yes
C9 C10 1.385(8) yes
C10 C11 1.380(8) yes
C10 C31 1.495(9) yes
C11 C12 1.436(8) yes
C12 C13 1.342(8) yes
C13 C14 1.441(8) yes
C14 C15 1.377(8) yes
C15 C16 1.392(8) yes
C15 C41 1.496(8) yes
C16 C17 1.432(8) yes
C17 C18 1.343(8) yes
C18 C19 1.439(8) yes
C19 C20 1.393(8) yes
C20 C51 1.497(8) yes
C21 C22 1.367(10) yes
C21 C26 1.407(10) yes
C22 C23 1.373(11) yes
C22 F22 1.338(8) yes
C23 C24 1.373(13) yes
C23 F23 1.313(10) yes
C24 C25 1.363(13) yes
C24 F24 1.336(11) yes
C25 C26 1.382(11) yes
C25 F25 1.334(10) yes
C26 F26 1.322(8) yes
C31 C32 1.380(9) yes
C31 C36 1.351(10) yes
C32 C33 1.374(11) yes
C32 F32 1.325(8) yes
C33 C34 1.353(12) yes
C33 F33 1.305(10) yes
C34 C35 1.365(12) yes
C34 F34 1.330(10) yes
C35 C36 1.372(11) yes
C35 F35 1.338(10) yes
C36 F36 1.338(9) yes
C41 C42 1.364(9) yes
C41 C46 1.369(9) yes
C42 C43 1.392(11) yes
C42 F42 1.342(8) yes
C43 C44 1.362(13) yes
C43 F43 1.339(10) yes
C44 C45 1.325(13) yes
C44 F44 1.325(11) yes
C45 C46 1.373(12) yes
C45 F45 1.347(11) yes
C46 F46 1.340(8) yes
C51 C52 1.351(9) yes
C51 C56 1.378(9) yes
C52 C53 1.366(11) yes
C52 F52 1.348(8) yes
C53 C54 1.369(12) yes
C53 F53 1.323(10) yes
C54 C55 1.350(12) yes
C54 F54 1.351(10) yes
C55 C56 1.352(10) yes
C55 F55 1.360(9) yes
C56 F56 1.342(8) yes
C(S) Cl(S) 1.696(14) yes
C(S) H(S1) 0.953 yes
